data_4107387
loop_
_publ_author_name
'Guang Zhu'
'Keliang Pang'
'Gerard Parkin'

_publ_section_title
;
 New Modes for Coordination of Aromatic Heterocyclic Nitrogen Compounds to
 Molybdenum: Catalytic Hydrogenation of Quinoline, Isoquinoline, and
 Quinoxaline by Mo(PMe3)4H4
;
_journal_name_full 'Journal of the American Chemical Society'
_journal_page_first 1564
_journal_page_last 1565
_journal_paper_doi 10.1021/ja078102d
_journal_volume 130
_journal_year 2008
_chemical_formula_sum 'C17 H33 Mo N2 P3'
_chemical_formula_weight 454.30
_chemical_name_common qoxCMoP3
_chemical_name_systematic
; 
 ? 
;
_space_group_IT_number 60
_symmetry_cell_setting orthorhombic
_symmetry_space_group_name_Hall '-P 2n 2ab'
_symmetry_space_group_name_H-M 'P b c n'
_atom_sites_solution_hydrogens geom
_atom_sites_solution_primary direct
_atom_sites_solution_secondary difmap
_audit_creation_method SHELXL-97
_cell_angle_alpha 90.00
_cell_angle_beta 90.00
_cell_angle_gamma 90.00
_cell_formula_units_Z 16
_cell_length_a 17.804(5)
_cell_length_b 15.736(5)
_cell_length_c 30.893(10)
_cell_measurement_temperature 243(2)
_cell_volume 8655(5)
_computing_cell_refinement 'Bruker SMART'
_computing_data_collection 'Bruker SMART'
_computing_data_reduction 'Bruker SHELXTL'
_computing_molecular_graphics 'Bruker SHELXTL'
_computing_publication_material 'Bruker SHELXTL'
_computing_structure_refinement 'SHELXL-97 (Sheldrick, 1997)'
_computing_structure_solution 'SHELXS-97 (Sheldrick, 1990)'
_diffrn_ambient_temperature 243(2)
_diffrn_measured_fraction_theta_full 0.969
_diffrn_measured_fraction_theta_max 0.969
_diffrn_measurement_device_type 'CCD area detector'
_diffrn_measurement_method 'phi and omega scans'
_diffrn_radiation_monochromator graphite
_diffrn_radiation_source 'fine-focus sealed tube'
_diffrn_radiation_type MoK\a
_diffrn_radiation_wavelength 0.71073
_diffrn_reflns_av_R_equivalents 0.1917
_diffrn_reflns_av_sigmaI/netI 0.1946
_diffrn_reflns_limit_h_max 23
_diffrn_reflns_limit_h_min -10
_diffrn_reflns_limit_k_max 20
_diffrn_reflns_limit_k_min -18
_diffrn_reflns_limit_l_max 41
_diffrn_reflns_limit_l_min -39
_diffrn_reflns_number 59037
_diffrn_reflns_theta_full 28.29
_diffrn_reflns_theta_max 28.29
_diffrn_reflns_theta_min 1.32
_exptl_absorpt_coefficient_mu 0.829
_exptl_absorpt_correction_T_max 0.9519
_exptl_absorpt_correction_T_min 0.8258
_exptl_absorpt_correction_type empirical
_exptl_absorpt_process_details sadabs
_exptl_crystal_colour brown
_exptl_crystal_density_diffrn 1.395
_exptl_crystal_description plate
_exptl_crystal_F_000 3776
_exptl_crystal_size_max 0.24
_exptl_crystal_size_mid 0.24
_exptl_crystal_size_min 0.06
_refine_diff_density_max 1.207
_refine_diff_density_min -0.889
_refine_diff_density_rms 0.135
_refine_ls_extinction_coef 0.00011(2)
_refine_ls_extinction_expression Fc^*^=kFc[1+0.001xFc^2^\l^3^/sin(2\q)]^-1/4^
_refine_ls_extinction_method SHELXL
_refine_ls_goodness_of_fit_ref 1.012
_refine_ls_hydrogen_treatment constr
_refine_ls_matrix_type full
_refine_ls_number_parameters 434
_refine_ls_number_reflns 10434
_refine_ls_number_restraints 0
_refine_ls_restrained_S_all 1.012
_refine_ls_R_factor_all 0.1943
_refine_ls_R_factor_gt 0.0595
_refine_ls_shift/su_max 0.000
_refine_ls_shift/su_mean 0.000
_refine_ls_structure_factor_coef Fsqd
_refine_ls_weighting_details 'calc w=1/[\s^2^(Fo^2^)+(0.0400P)^2^+0.0000P] where P=(Fo^2^+2Fc^2^)/3'
_refine_ls_weighting_scheme calc
_refine_ls_wR_factor_gt 0.1080
_refine_ls_wR_factor_ref 0.1409
_reflns_number_gt 4268
_reflns_number_total 10434
_reflns_threshold_expression >2sigma(I)
_cod_data_source_file ja078102d-file008.cif
_cod_data_source_block qoxcs10
_cod_database_code 4107387

loop_
_symmetry_equiv_pos_as_xyz
'x, y, z'
'-x+1/2, -y+1/2, z+1/2'
'-x, y, -z+1/2'
'x+1/2, -y+1/2, -z'
'-x, -y, -z'
'x-1/2, y-1/2, -z-1/2'
'x, -y, z-1/2'
'-x-1/2, y-1/2, z'

loop_
_atom_site_label
_atom_site_type_symbol
_atom_site_fract_x
_atom_site_fract_y
_atom_site_fract_z
_atom_site_U_iso_or_equiv
_atom_site_adp_type
_atom_site_occupancy
_atom_site_symmetry_multiplicity
_atom_site_calc_flag
_atom_site_refinement_flags
Mo1 Mo 0.35136(3) 0.88381(4) 0.117923(17) 0.02628(15) Uani 1 1 d .
Mo2 Mo 0.65675(3) 0.37116(3) 0.130627(19) 0.03090(17) Uani 1 1 d .
N11 N 0.2066(3) 0.7450(4) 0.1048(2) 0.0408(16) Uani 1 1 d .
N12 N 0.2363(3) 0.8462(4) 0.03041(19) 0.0422(16) Uani 1 1 d .
N21 N 0.7268(4) 0.2633(4) 0.2146(3) 0.064(2) Uani 1 1 d .
N22 N 0.6011(3) 0.1852(4) 0.1773(2) 0.0491(17) Uani 1 1 d .
P11 P 0.39803(10) 0.77515(12) 0.16672(6) 0.0357(5) Uani 1 1 d .
P12 P 0.44440(10) 0.98328(12) 0.14262(6) 0.0358(5) Uani 1 1 d .
P13 P 0.43228(10) 0.83823(14) 0.05879(6) 0.0428(5) Uani 1 1 d .
P21 P 0.66985(9) 0.47306(12) 0.18963(6) 0.0361(5) Uani 1 1 d .
P22 P 0.67753(11) 0.48259(13) 0.07827(7) 0.0452(6) Uani 1 1 d .
P23 P 0.52045(9) 0.38908(12) 0.12646(6) 0.0378(5) Uani 1 1 d .
C11 C 0.2293(3) 0.8285(5) 0.1091(2) 0.0347(18) Uani 1 1 d .
C12 C 0.2402(3) 0.8645(5) 0.1505(2) 0.0347(18) Uani 1 1 d .
H12B H 0.2368 0.8281 0.1766 0.042 Uiso 1 1 calc R
C13 C 0.2591(3) 0.9517(5) 0.1549(2) 0.040(2) Uani 1 1 d .
H13A H 0.2697 0.9754 0.1839 0.048 Uiso 1 1 calc R
C14 C 0.2764(4) 1.0002(4) 0.1174(3) 0.0412(19) Uani 1 1 d .
H14A H 0.2992 1.0573 0.1207 0.049 Uiso 1 1 calc R
C15 C 0.2707(3) 0.9645(5) 0.0766(2) 0.0360(18) Uani 1 1 d .
H15A H 0.2903 0.9958 0.0512 0.043 Uiso 1 1 calc R
C16 C 0.2463(3) 0.8785(5) 0.0717(2) 0.0332(17) Uani 1 1 d .
C17 C 0.2113(4) 0.7664(5) 0.0284(2) 0.042(2) Uani 1 1 d .
H17A H 0.2022 0.7426 0.0010 0.051 Uiso 1 1 calc R
C18 C 0.1982(3) 0.7168(5) 0.0644(3) 0.043(2) Uani 1 1 d .
H18A H 0.1825 0.6603 0.0603 0.052 Uiso 1 1 calc R
C19 C 0.4925(4) 0.7298(5) 0.1645(2) 0.052(2) Uani 1 1 d .
H19A H 0.4989 0.6896 0.1880 0.078 Uiso 1 1 calc R
H19B H 0.5294 0.7750 0.1672 0.078 Uiso 1 1 calc R
H19C H 0.4995 0.7009 0.1370 0.078 Uiso 1 1 calc R
C21 C 0.7169(4) 0.2675(5) 0.1700(3) 0.050(2) Uani 1 1 d .
C22 C 0.7694(4) 0.3081(5) 0.1421(4) 0.066(3) Uani 1 1 d .
H22B H 0.8113 0.3413 0.1545 0.080 Uiso 1 1 calc R
C23 C 0.7567(5) 0.3097(5) 0.0977(3) 0.064(3) Uani 1 1 d .
H23A H 0.7896 0.3446 0.0790 0.077 Uiso 1 1 calc R
C24 C 0.6922(5) 0.2723(5) 0.0801(3) 0.053(2) Uani 1 1 d .
H24A H 0.6802 0.2829 0.0493 0.064 Uiso 1 1 calc R
C25 C 0.6380(4) 0.2355(4) 0.1063(2) 0.0389(18) Uani 1 1 d .
H25A H 0.5888 0.2192 0.0939 0.047 Uiso 1 1 calc R
C26 C 0.6505(4) 0.2280(4) 0.1517(3) 0.0395(18) Uani 1 1 d .
C27 C 0.6142(4) 0.1833(5) 0.2191(3) 0.056(2) Uani 1 1 d .
H27A H 0.5805 0.1533 0.2368 0.067 Uiso 1 1 calc R
C28 C 0.6756(5) 0.2234(5) 0.2388(3) 0.070(3) Uani 1 1 d .
H28A H 0.6807 0.2223 0.2691 0.084 Uiso 1 1 calc R
C29 C 0.7640(3) 0.4823(5) 0.2131(2) 0.057(2) Uani 1 1 d .
H29A H 0.7621 0.5188 0.2384 0.085 Uiso 1 1 calc R
H29B H 0.7979 0.5065 0.1919 0.085 Uiso 1 1 calc R
H29C H 0.7818 0.4264 0.2215 0.085 Uiso 1 1 calc R
C110 C 0.3929(4) 0.8034(5) 0.2234(2) 0.056(2) Uani 1 1 d .
H11A H 0.4019 0.7534 0.2410 0.084 Uiso 1 1 calc R
H11B H 0.3434 0.8259 0.2298 0.084 Uiso 1 1 calc R
H11C H 0.4305 0.8462 0.2298 0.084 Uiso 1 1 calc R
C111 C 0.3453(4) 0.6745(4) 0.1674(2) 0.052(2) Uani 1 1 d .
H11D H 0.3620 0.6400 0.1916 0.078 Uiso 1 1 calc R
H11E H 0.3539 0.6440 0.1406 0.078 Uiso 1 1 calc R
H11F H 0.2921 0.6863 0.1705 0.078 Uiso 1 1 calc R
C112 C 0.5377(3) 0.9550(5) 0.1633(2) 0.056(2) Uani 1 1 d .
H11G H 0.5681 1.0060 0.1659 0.084 Uiso 1 1 calc R
H11H H 0.5617 0.9157 0.1434 0.084 Uiso 1 1 calc R
H11I H 0.5327 0.9285 0.1915 0.084 Uiso 1 1 calc R
C113 C 0.4177(4) 1.0564(5) 0.1855(3) 0.064(3) Uani 1 1 d .
H11J H 0.4606 1.0912 0.1933 0.096 Uiso 1 1 calc R
H11K H 0.4013 1.0243 0.2106 0.096 Uiso 1 1 calc R
H11L H 0.3771 1.0925 0.1756 0.096 Uiso 1 1 calc R
C114 C 0.4739(4) 1.0613(5) 0.1014(2) 0.064(2) Uani 1 1 d .
H11M H 0.5080 1.1021 0.1143 0.096 Uiso 1 1 calc R
H11N H 0.4301 1.0908 0.0903 0.096 Uiso 1 1 calc R
H11O H 0.4991 1.0321 0.0778 0.096 Uiso 1 1 calc R
C115 C 0.5356(3) 0.8390(5) 0.0587(2) 0.066(3) Uani 1 1 d .
H11P H 0.5538 0.8175 0.0312 0.098 Uiso 1 1 calc R
H11Q H 0.5540 0.8032 0.0820 0.098 Uiso 1 1 calc R
H11R H 0.5534 0.8967 0.0629 0.098 Uiso 1 1 calc R
C116 C 0.4189(4) 0.8893(6) 0.0061(2) 0.072(3) Uani 1 1 d .
H11S H 0.4554 0.8673 -0.0143 0.108 Uiso 1 1 calc R
H11T H 0.4255 0.9502 0.0091 0.108 Uiso 1 1 calc R
H11U H 0.3686 0.8775 -0.0044 0.108 Uiso 1 1 calc R
C117 C 0.4158(4) 0.7275(5) 0.0433(3) 0.069(3) Uani 1 1 d .
H11V H 0.4409 0.7158 0.0161 0.103 Uiso 1 1 calc R
H11W H 0.3623 0.7178 0.0401 0.103 Uiso 1 1 calc R
H11X H 0.4356 0.6902 0.0655 0.103 Uiso 1 1 calc R
C210 C 0.6480(4) 0.5857(4) 0.1853(3) 0.059(2) Uani 1 1 d .
H21A H 0.6567 0.6130 0.2131 0.088 Uiso 1 1 calc R
H21B H 0.5958 0.5926 0.1771 0.088 Uiso 1 1 calc R
H21C H 0.6800 0.6115 0.1636 0.088 Uiso 1 1 calc R
C211 C 0.6151(4) 0.4475(5) 0.2375(2) 0.069(3) Uani 1 1 d .
H21D H 0.6305 0.4838 0.2613 0.103 Uiso 1 1 calc R
H21E H 0.6232 0.3885 0.2453 0.103 Uiso 1 1 calc R
H21F H 0.5622 0.4566 0.2316 0.103 Uiso 1 1 calc R
C212 C 0.7668(4) 0.5377(5) 0.0825(3) 0.072(3) Uani 1 1 d .
H21G H 0.7710 0.5787 0.0592 0.108 Uiso 1 1 calc R
H21H H 0.8075 0.4969 0.0804 0.108 Uiso 1 1 calc R
H21I H 0.7695 0.5669 0.1101 0.108 Uiso 1 1 calc R
C213 C 0.6169(5) 0.5745(5) 0.0693(3) 0.072(3) Uani 1 1 d .
H21J H 0.6381 0.6097 0.0466 0.108 Uiso 1 1 calc R
H21K H 0.6132 0.6072 0.0958 0.108 Uiso 1 1 calc R
H21L H 0.5674 0.5553 0.0607 0.108 Uiso 1 1 calc R
C214 C 0.6832(5) 0.4502(5) 0.0217(2) 0.082(3) Uani 1 1 d .
H21M H 0.6964 0.4988 0.0040 0.123 Uiso 1 1 calc R
H21N H 0.6350 0.4279 0.0125 0.123 Uiso 1 1 calc R
H21O H 0.7213 0.4065 0.0185 0.123 Uiso 1 1 calc R
C215 C 0.4692(4) 0.4880(4) 0.1381(3) 0.060(2) Uani 1 1 d .
H21P H 0.4156 0.4780 0.1352 0.091 Uiso 1 1 calc R
H21Q H 0.4845 0.5317 0.1177 0.091 Uiso 1 1 calc R
H21R H 0.4803 0.5065 0.1673 0.091 Uiso 1 1 calc R
C216 C 0.4801(4) 0.3657(5) 0.0729(2) 0.069(3) Uani 1 1 d .
H21S H 0.4263 0.3755 0.0736 0.103 Uiso 1 1 calc R
H21T H 0.4898 0.3069 0.0654 0.103 Uiso 1 1 calc R
H21U H 0.5028 0.4025 0.0514 0.103 Uiso 1 1 calc R
C217 C 0.4664(4) 0.3177(5) 0.1604(2) 0.056(2) Uani 1 1 d .
H21Y H 0.4798 0.3266 0.1905 0.067 Uiso 1 1 calc R
H21V H 0.4773 0.2593 0.1524 0.084 Uiso 1 1 calc R
H21X H 0.4133 0.3288 0.1565 0.084 Uiso 1 1 calc R

loop_
_atom_site_aniso_label
_atom_site_aniso_U_11
_atom_site_aniso_U_22
_atom_site_aniso_U_33
_atom_site_aniso_U_23
_atom_site_aniso_U_13
_atom_site_aniso_U_12
Mo1 0.0184(3) 0.0297(3) 0.0307(3) 0.0000(3) 0.0000(2) 0.0006(3)
Mo2 0.0208(3) 0.0265(3) 0.0454(4) -0.0031(3) 0.0075(3) -0.0017(3)
N11 0.026(3) 0.037(4) 0.059(5) 0.008(3) 0.009(3) -0.002(3)
N12 0.030(3) 0.055(5) 0.041(4) -0.003(3) -0.006(3) 0.003(3)
N21 0.048(4) 0.040(5) 0.106(7) 0.010(5) -0.028(5) 0.002(3)
N22 0.053(4) 0.041(4) 0.054(5) 0.003(4) -0.004(4) -0.011(3)
P11 0.0282(9) 0.0351(12) 0.0436(13) 0.0029(10) -0.0034(9) 0.0065(8)
P12 0.0292(10) 0.0364(12) 0.0418(13) -0.0029(10) -0.0013(9) -0.0060(8)
P13 0.0235(9) 0.0653(15) 0.0396(13) -0.0109(11) 0.0053(9) -0.0034(9)
P21 0.0265(9) 0.0359(12) 0.0460(13) -0.0055(10) 0.0010(9) 0.0000(8)
P22 0.0491(12) 0.0376(13) 0.0487(14) -0.0007(11) 0.0156(10) -0.0109(10)
P23 0.0228(8) 0.0417(13) 0.0491(13) -0.0030(11) 0.0008(8) 0.0000(8)
C11 0.010(3) 0.045(5) 0.049(5) -0.005(4) -0.007(3) 0.007(3)
C12 0.019(3) 0.050(5) 0.035(4) 0.010(4) 0.003(3) 0.011(3)
C13 0.022(4) 0.047(5) 0.050(6) -0.017(4) 0.004(3) 0.013(3)
C14 0.037(4) 0.029(4) 0.058(6) 0.001(4) -0.005(4) 0.004(3)
C15 0.027(4) 0.041(5) 0.040(5) 0.006(4) -0.002(3) 0.006(3)
C16 0.022(3) 0.033(4) 0.045(5) 0.007(4) -0.003(3) 0.005(3)
C17 0.036(4) 0.055(6) 0.036(5) -0.007(4) -0.009(4) 0.002(4)
C18 0.027(4) 0.041(5) 0.062(6) -0.014(5) 0.002(4) 0.000(3)
C19 0.037(4) 0.061(6) 0.059(6) 0.008(5) -0.006(4) 0.021(4)
C21 0.030(4) 0.036(5) 0.082(7) 0.004(5) -0.013(4) 0.019(4)
C22 0.015(4) 0.029(5) 0.155(10) -0.014(6) 0.006(5) 0.000(3)
C23 0.052(6) 0.049(6) 0.091(8) -0.007(6) 0.028(5) 0.011(4)
C24 0.067(6) 0.035(5) 0.058(6) -0.008(4) 0.022(5) -0.003(4)
C25 0.036(4) 0.028(4) 0.052(5) 0.001(4) 0.002(4) -0.004(3)
C26 0.029(4) 0.014(4) 0.075(6) -0.003(4) 0.001(4) -0.005(3)
C27 0.057(5) 0.037(5) 0.075(7) 0.017(5) -0.004(5) -0.007(4)
C28 0.091(7) 0.049(6) 0.070(7) 0.016(5) -0.035(6) 0.001(5)
C29 0.032(4) 0.067(6) 0.071(7) -0.018(5) -0.009(4) -0.007(4)
C110 0.050(5) 0.064(6) 0.054(6) 0.014(4) -0.006(4) 0.001(4)
C111 0.048(5) 0.025(4) 0.083(6) 0.013(4) -0.003(4) 0.004(4)
C112 0.032(4) 0.061(6) 0.075(6) 0.002(5) -0.015(4) -0.014(4)
C113 0.048(5) 0.069(6) 0.074(7) -0.033(5) -0.004(4) -0.014(4)
C114 0.072(6) 0.064(6) 0.056(6) 0.010(5) -0.011(5) -0.030(5)
C115 0.028(4) 0.107(8) 0.062(6) -0.027(5) 0.015(4) -0.004(4)
C116 0.057(5) 0.123(9) 0.037(5) 0.004(5) 0.011(4) -0.026(5)
C117 0.051(5) 0.073(7) 0.082(7) -0.042(5) 0.006(4) 0.000(4)
C210 0.053(5) 0.044(5) 0.079(6) -0.016(4) -0.004(5) 0.012(4)
C211 0.072(6) 0.078(7) 0.056(6) -0.010(5) 0.021(5) -0.017(5)
C212 0.064(6) 0.055(6) 0.097(8) -0.004(5) 0.031(5) -0.028(5)
C213 0.099(7) 0.059(6) 0.059(6) 0.021(5) 0.006(5) -0.001(5)
C214 0.129(8) 0.074(7) 0.042(6) 0.000(5) 0.034(5) -0.043(6)
C215 0.037(4) 0.045(5) 0.100(7) 0.005(5) 0.011(4) 0.012(4)
C216 0.050(5) 0.087(7) 0.069(6) -0.013(5) -0.003(4) -0.010(5)
C217 0.033(4) 0.067(6) 0.069(6) -0.002(5) 0.007(4) -0.002(4)

loop_
_atom_type_symbol
_atom_type_description
_atom_type_scat_dispersion_real
_atom_type_scat_dispersion_imag
_atom_type_scat_source
C C 0.0033 0.0016 'International Tables Vol C Tables 4.2.6.8 and 6.1.1.4'
H H 0.0000 0.0000 'International Tables Vol C Tables 4.2.6.8 and 6.1.1.4'
N N 0.0061 0.0033 'International Tables Vol C Tables 4.2.6.8 and 6.1.1.4'
P P 0.1023 0.0942 'International Tables Vol C Tables 4.2.6.8 and 6.1.1.4'
Mo Mo -1.6832 0.6857 'International Tables Vol C Tables 4.2.6.8 and 6.1.1.4'

loop_
_geom_angle_atom_site_label_1
_geom_angle_atom_site_label_2
_geom_angle_atom_site_label_3
_geom_angle
C12 Mo1 C14 66.0(2)
C12 Mo1 C13 36.7(2)
C14 Mo1 C13 36.5(2)
C12 Mo1 C15 76.9(2)
C14 Mo1 C15 35.2(2)
C13 Mo1 C15 64.4(2)
C12 Mo1 C16 64.3(2)
C14 Mo1 C16 63.7(2)
C13 Mo1 C16 75.3(2)
C15 Mo1 C16 35.7(2)
C12 Mo1 C11 35.7(2)
C14 Mo1 C11 75.8(2)
C13 Mo1 C11 64.2(2)
C15 Mo1 C11 64.2(2)
C16 Mo1 C11 35.3(2)
C12 Mo1 P12 123.68(19)
C14 Mo1 P12 83.21(19)
C13 Mo1 P12 91.87(19)
C15 Mo1 P12 104.29(19)
C16 Mo1 P12 139.74(19)
C11 Mo1 P12 155.92(18)
C12 Mo1 P11 85.86(17)
C14 Mo1 P11 140.9(2)
C13 Mo1 P11 105.5(2)
C15 Mo1 P11 161.17(18)
C16 Mo1 P11 128.59(18)
C11 Mo1 P11 97.30(18)
P12 Mo1 P11 91.48(7)
C12 Mo1 P13 145.04(19)
C14 Mo1 P13 125.5(2)
C13 Mo1 P13 160.9(2)
C15 Mo1 P13 96.61(18)
C16 Mo1 P13 90.28(17)
C11 Mo1 P13 110.47(18)
P12 Mo1 P13 91.27(7)
P11 Mo1 P13 93.20(7)
C23 Mo2 C22 35.7(3)
C23 Mo2 C25 64.5(3)
C22 Mo2 C25 76.8(3)
C23 Mo2 C24 35.8(3)
C22 Mo2 C24 64.2(3)
C25 Mo2 C24 35.2(2)
C23 Mo2 C21 64.5(3)
C22 Mo2 C21 36.3(3)
C25 Mo2 C21 65.2(3)
C24 Mo2 C21 75.6(3)
C23 Mo2 C26 75.6(3)
C22 Mo2 C26 65.1(3)
C25 Mo2 C26 35.8(2)
C24 Mo2 C26 63.3(3)
C21 Mo2 C26 36.4(2)
C23 Mo2 P22 83.6(2)
C22 Mo2 P22 106.7(2)
C25 Mo2 P22 118.68(19)
C24 Mo2 P22 89.7(2)
C21 Mo2 P22 143.0(2)
C26 Mo2 P22 152.86(19)
C23 Mo2 P21 122.7(3)
C22 Mo2 P21 95.0(2)
C25 Mo2 P21 150.82(19)
C24 Mo2 P21 158.2(2)
C21 Mo2 P21 91.5(2)
C26 Mo2 P21 115.38(19)
P22 Mo2 P21 90.49(7)
C23 Mo2 P23 143.6(3)
C22 Mo2 P23 159.5(2)
C25 Mo2 P23 86.87(17)
C24 Mo2 P23 108.4(2)
C21 Mo2 P23 124.9(2)
C26 Mo2 P23 94.47(16)
P22 Mo2 P23 91.89(7)
P21 Mo2 P23 93.35(6)
C18 N11 C11 116.0(6)
C17 N12 C16 115.5(6)
C28 N21 C21 119.3(7)
C27 N22 C26 117.9(7)
C110 P11 C19 100.4(3)
C110 P11 C111 100.0(3)
C19 P11 C111 97.7(3)
C110 P11 Mo1 114.2(3)
C19 P11 Mo1 124.5(2)
C111 P11 Mo1 116.1(2)
C113 P12 C112 97.8(3)
C113 P12 C114 99.0(4)
C112 P12 C114 98.3(3)
C113 P12 Mo1 117.6(2)
C112 P12 Mo1 125.2(2)
C114 P12 Mo1 114.2(2)
C117 P13 C116 99.5(4)
C117 P13 C115 99.5(3)
C116 P13 C115 97.3(3)
C117 P13 Mo1 112.5(3)
C116 P13 Mo1 117.4(3)
C115 P13 Mo1 126.2(2)
C211 P21 C210 99.2(4)
C211 P21 C29 100.7(4)
C210 P21 C29 98.5(3)
C211 P21 Mo2 114.3(3)
C210 P21 Mo2 124.4(3)
C29 P21 Mo2 115.8(2)
C212 P22 C213 98.6(4)
C212 P22 C214 98.8(4)
C213 P22 C214 96.2(4)
C212 P22 Mo2 115.7(3)
C213 P22 Mo2 125.9(3)
C214 P22 Mo2 116.6(3)
C217 P23 C216 100.9(4)
C217 P23 C215 98.6(3)
C216 P23 C215 98.6(4)
C217 P23 Mo2 115.1(2)
C216 P23 Mo2 114.3(2)
C215 P23 Mo2 125.4(2)
N11 C11 C12 120.5(7)
N11 C11 C16 120.6(7)
C12 C11 C16 118.8(7)
N11 C11 Mo1 129.3(4)
C12 C11 Mo1 67.7(3)
C16 C11 Mo1 72.3(4)
C11 C12 C13 120.4(7)
C11 C12 Mo1 76.6(4)
C13 C12 Mo1 72.6(4)
C11 C12 H12B 119.8
C13 C12 H12B 119.8
Mo1 C12 H12B 119.8
C12 C13 C14 119.6(7)
C12 C13 Mo1 70.7(3)
C14 C13 Mo1 71.6(4)
C12 C13 H13A 119.7
C14 C13 H13A 119.7
Mo1 C13 H13A 119.7
C15 C14 C13 120.6(7)
C15 C14 Mo1 73.8(4)
C13 C14 Mo1 71.8(4)
C15 C14 H14A 119.5
C13 C14 H14A 119.5
Mo1 C14 H14A 119.5
C14 C15 C16 120.2(7)
C14 C15 Mo1 70.9(4)
C16 C15 Mo1 74.1(4)
C14 C15 H15A 119.6
C16 C15 H15A 119.6
Mo1 C15 H15A 119.6
N12 C16 C15 118.9(6)
N12 C16 C11 121.0(7)
C15 C16 C11 120.1(7)
N12 C16 Mo1 132.3(4)
C15 C16 Mo1 70.2(4)
C11 C16 Mo1 72.4(4)
N12 C17 C18 123.5(7)
N12 C17 H17A 118.2
C18 C17 H17A 118.2
N11 C18 C17 123.2(7)
N11 C18 H18A 118.4
C17 C18 H18A 118.4
P11 C19 H19A 109.5
P11 C19 H19B 109.5
H19A C19 H19B 109.5
P11 C19 H19C 109.5
H19A C19 H19C 109.5
H19B C19 H19C 109.5
N21 C21 C22 122.6(8)
N21 C21 C26 118.1(7)
C22 C21 C26 119.3(8)
N21 C21 Mo2 128.1(5)
C22 C21 Mo2 70.5(4)
C26 C21 Mo2 73.6(4)
C23 C22 C21 120.0(8)
C23 C22 Mo2 72.2(5)
C21 C22 Mo2 73.2(4)
C23 C22 H22B 119.8
C21 C22 H22B 119.8
Mo2 C22 H22B 119.8
C22 C23 C24 120.6(8)
C22 C23 Mo2 72.2(4)
C24 C23 Mo2 73.2(4)
C22 C23 H23A 119.4
C24 C23 H23A 119.4
Mo2 C23 H23A 119.4
C25 C24 C23 121.3(8)
C25 C24 Mo2 72.2(4)
C23 C24 Mo2 71.0(4)
C25 C24 H24A 118.7
C23 C24 H24A 118.7
Mo2 C24 H24A 118.7
C24 C25 C26 120.0(7)
C24 C25 Mo2 72.5(4)
C26 C25 Mo2 74.3(4)
C24 C25 H25A 119.9
C26 C25 H25A 119.9
Mo2 C25 H25A 119.9
N22 C26 C25 120.8(6)
N22 C26 C21 120.7(7)
C25 C26 C21 118.5(7)
N22 C26 Mo2 131.8(5)
C25 C26 Mo2 69.9(4)
C21 C26 Mo2 70.0(4)
N22 C27 C28 123.8(8)
N22 C27 H27A 118.1
C28 C27 H27A 118.1
N21 C28 C27 120.0(8)
N21 C28 H28A 120.0
C27 C28 H28A 120.0
P21 C29 H29A 109.5
P21 C29 H29B 109.5
H29A C29 H29B 109.5
P21 C29 H29C 109.5
H29A C29 H29C 109.5
H29B C29 H29C 109.5
P11 C110 H11A 109.5
P11 C110 H11B 109.5
H11A C110 H11B 109.5
P11 C110 H11C 109.5
H11A C110 H11C 109.5
H11B C110 H11C 109.5
P11 C111 H11D 109.5
P11 C111 H11E 109.5
H11D C111 H11E 109.5
P11 C111 H11F 109.5
H11D C111 H11F 109.5
H11E C111 H11F 109.5
P12 C112 H11G 109.5
P12 C112 H11H 109.5
H11G C112 H11H 109.5
P12 C112 H11I 109.5
H11G C112 H11I 109.5
H11H C112 H11I 109.5
P12 C113 H11J 109.5
P12 C113 H11K 109.5
H11J C113 H11K 109.5
P12 C113 H11L 109.5
H11J C113 H11L 109.5
H11K C113 H11L 109.5
P12 C114 H11M 109.5
P12 C114 H11N 109.5
H11M C114 H11N 109.5
P12 C114 H11O 109.5
H11M C114 H11O 109.5
H11N C114 H11O 109.5
P13 C115 H11P 109.5
P13 C115 H11Q 109.5
H11P C115 H11Q 109.5
P13 C115 H11R 109.5
H11P C115 H11R 109.5
H11Q C115 H11R 109.5
P13 C116 H11S 109.5
P13 C116 H11T 109.5
H11S C116 H11T 109.5
P13 C116 H11U 109.5
H11S C116 H11U 109.5
H11T C116 H11U 109.5
P13 C117 H11V 109.5
P13 C117 H11W 109.5
H11V C117 H11W 109.5
P13 C117 H11X 109.5
H11V C117 H11X 109.5
H11W C117 H11X 109.5
P21 C210 H21A 109.5
P21 C210 H21B 109.5
H21A C210 H21B 109.5
P21 C210 H21C 109.5
H21A C210 H21C 109.5
H21B C210 H21C 109.5
P21 C211 H21D 109.5
P21 C211 H21E 109.5
H21D C211 H21E 109.5
P21 C211 H21F 109.5
H21D C211 H21F 109.5
H21E C211 H21F 109.5
P22 C212 H21G 109.5
P22 C212 H21H 109.5
H21G C212 H21H 109.5
P22 C212 H21I 109.5
H21G C212 H21I 109.5
H21H C212 H21I 109.5
P22 C213 H21J 109.5
P22 C213 H21K 109.5
H21J C213 H21K 109.5
P22 C213 H21L 109.5
H21J C213 H21L 109.5
H21K C213 H21L 109.5
P22 C214 H21M 109.5
P22 C214 H21N 109.5
H21M C214 H21N 109.5
P22 C214 H21O 109.5
H21M C214 H21O 109.5
H21N C214 H21O 109.5
P23 C215 H21P 109.5
P23 C215 H21Q 109.5
H21P C215 H21Q 109.5
P23 C215 H21R 109.5
H21P C215 H21R 109.5
H21Q C215 H21R 109.5
P23 C216 H21S 109.5
P23 C216 H21T 109.5
H21S C216 H21T 109.5
P23 C216 H21U 109.5
H21S C216 H21U 109.5
H21T C216 H21U 109.5
P23 C217 H21Y 109.5
P23 C217 H21V 109.5
H21Y C217 H21V 109.5
P23 C217 H21X 109.5
H21Y C217 H21X 109.5
H21V C217 H21X 109.5

loop_
_geom_bond_atom_site_label_1
_geom_bond_atom_site_label_2
_geom_bond_distance
Mo1 C12 2.242(6)
Mo1 C14 2.266(7)
Mo1 C13 2.268(6)
Mo1 C15 2.303(6)
Mo1 C16 2.355(6)
Mo1 C11 2.357(6)
Mo1 P12 2.4032(19)
Mo1 P11 2.426(2)
Mo1 P13 2.435(2)
Mo2 C23 2.265(7)
Mo2 C22 2.265(7)
Mo2 C25 2.289(7)
Mo2 C24 2.293(7)
Mo2 C21 2.300(7)
Mo2 C26 2.347(6)
Mo2 P22 2.414(2)
Mo2 P21 2.439(2)
Mo2 P23 2.4464(19)
N11 C18 1.332(8)
N11 C11 1.381(8)
N12 C17 1.333(8)
N12 C16 1.385(8)
N21 C28 1.335(10)
N21 C21 1.392(10)
N22 C27 1.313(9)
N22 C26 1.362(8)
P11 C110 1.808(7)
P11 C19 1.829(6)
P11 C111 1.842(6)
P12 C113 1.818(7)
P12 C112 1.834(6)
P12 C114 1.846(7)
P13 C117 1.831(7)
P13 C116 1.831(7)
P13 C115 1.840(6)
P21 C211 1.818(7)
P21 C210 1.819(7)
P21 C29 1.832(6)
P22 C212 1.815(7)
P22 C213 1.825(8)
P22 C214 1.824(7)
P23 C217 1.812(7)
P23 C216 1.842(7)
P23 C215 1.840(7)
C11 C12 1.413(9)
C11 C16 1.430(9)
C12 C13 1.420(9)
C12 H12B 0.9900
C13 C14 1.421(9)
C13 H13A 0.9900
C14 C15 1.384(9)
C14 H14A 0.9900
C15 C16 1.429(9)
C15 H15A 0.9900
C17 C18 1.379(9)
C17 H17A 0.9400
C18 H18A 0.9400
C19 H19A 0.9700
C19 H19B 0.9700
C19 H19C 0.9700
C21 C22 1.423(11)
C21 C26 1.451(9)
C22 C23 1.387(11)
C22 H22B 0.9900
C23 C24 1.401(10)
C23 H23A 0.9900
C24 C25 1.387(9)
C24 H24A 0.9900
C25 C26 1.424(9)
C25 H25A 0.9900
C27 C28 1.402(10)
C27 H27A 0.9400
C28 H28A 0.9400
C29 H29A 0.9700
C29 H29B 0.9700
C29 H29C 0.9700
C110 H11A 0.9700
C110 H11B 0.9700
C110 H11C 0.9700
C111 H11D 0.9700
C111 H11E 0.9700
C111 H11F 0.9700
C112 H11G 0.9700
C112 H11H 0.9700
C112 H11I 0.9700
C113 H11J 0.9700
C113 H11K 0.9700
C113 H11L 0.9700
C114 H11M 0.9700
C114 H11N 0.9700
C114 H11O 0.9700
C115 H11P 0.9700
C115 H11Q 0.9700
C115 H11R 0.9700
C116 H11S 0.9700
C116 H11T 0.9700
C116 H11U 0.9700
C117 H11V 0.9700
C117 H11W 0.9700
C117 H11X 0.9700
C210 H21A 0.9700
C210 H21B 0.9700
C210 H21C 0.9700
C211 H21D 0.9700
C211 H21E 0.9700
C211 H21F 0.9700
C212 H21G 0.9700
C212 H21H 0.9700
C212 H21I 0.9700
C213 H21J 0.9700
C213 H21K 0.9700
C213 H21L 0.9700
C214 H21M 0.9700
C214 H21N 0.9700
C214 H21O 0.9700
C215 H21P 0.9700
C215 H21Q 0.9700
C215 H21R 0.9700
C216 H21S 0.9700
C216 H21T 0.9700
C216 H21U 0.9700
C217 H21Y 0.9700
C217 H21V 0.9700
C217 H21X 0.9700
